data_4069712
loop_
_publ_author_name
'Solari, Euro'
'Gauthier, S\'ebastien'
'Scopelliti, Rosario'
'Severin, Kay'

_publ_section_title
;
 Multifaceted Chemistry of [(Cymene)RuCl2]2and PCy3
;
_journal_issue 15
_journal_name_full Organometallics
_journal_page_first 4519
_journal_paper_doi 10.1021/om900374e
_journal_volume 28
_journal_year 2009
_chemical_formula_moiety 'C54 H99 Cl6 P3 Ru3, 6(C4 H8 O)'
_chemical_formula_sum 'C78 H147 Cl6 O6 P3 Ru3'
_chemical_formula_weight 1789.78
_chemical_name_systematic
; 
 ? 
;
_space_group_IT_number 14
_symmetry_cell_setting monoclinic
_symmetry_space_group_name_Hall '-P 2yn'
_symmetry_space_group_name_H-M 'P 1 21/n 1'
_atom_sites_solution_hydrogens geom
_atom_sites_solution_primary direct
_atom_sites_solution_secondary difmap
_audit_creation_method SHELXL-97
_cell_angle_alpha 90.00
_cell_angle_beta 102.078(4)
_cell_angle_gamma 90.00
_cell_formula_units_Z 4
_cell_length_a 18.1411(7)
_cell_length_b 26.1711(13)
_cell_length_c 18.2951(10)
_cell_measurement_reflns_used 9058
_cell_measurement_temperature 140(2)
_cell_measurement_theta_max 24.28885
_cell_measurement_theta_min 2.17035
_cell_volume 8493.7(7)
_computing_cell_refinement 'Oxford Diffraction, CrysAlis RED'
_computing_data_collection 'Oxford Diffraction, CrysAlis CCD'
_computing_data_reduction 'Oxford Diffraction, CrysAlis RED'
_computing_molecular_graphics 'Bruker SHELXTL'
_computing_publication_material 'Bruker SHELXTL'
_computing_structure_refinement 'SHELXL-97 (Sheldrick, 1997)'
_computing_structure_solution 'SHELXS-97 (Sheldrick, 1990)'
_diffrn_ambient_temperature 140(2)
_diffrn_measured_fraction_theta_full 0.906
_diffrn_measured_fraction_theta_max 0.906
_diffrn_measurement_device_type 'Oxford Diffraction KM4/Sapphire CCD'
_diffrn_measurement_method 'phi and omega scans'
_diffrn_radiation_monochromator graphite
_diffrn_radiation_source 'fine-focus sealed tube'
_diffrn_radiation_type MoK\a
_diffrn_radiation_wavelength 0.71073
_diffrn_reflns_av_R_equivalents 0.0548
_diffrn_reflns_av_sigmaI/netI 0.1163
_diffrn_reflns_limit_h_max 20
_diffrn_reflns_limit_h_min -20
_diffrn_reflns_limit_k_max 31
_diffrn_reflns_limit_k_min -31
_diffrn_reflns_limit_l_max 21
_diffrn_reflns_limit_l_min -21
_diffrn_reflns_number 50232
_diffrn_reflns_theta_full 25.03
_diffrn_reflns_theta_max 25.03
_diffrn_reflns_theta_min 2.98
_exptl_absorpt_coefficient_mu 0.820
_exptl_absorpt_correction_T_max 0.9456
_exptl_absorpt_correction_T_min 0.8904
_exptl_absorpt_correction_type multi-scan
_exptl_absorpt_process_details
; 
[c.f. r.h. blessing, acta cryst. (1995), a51, 33-38] 
;
_exptl_crystal_colour black
_exptl_crystal_density_diffrn 1.400
_exptl_crystal_density_method 'not measured'
_exptl_crystal_description prismatic
_exptl_crystal_F_000 3768
_exptl_crystal_size_max 0.30
_exptl_crystal_size_mid 0.22
_exptl_crystal_size_min 0.21
_refine_diff_density_max 1.144
_refine_diff_density_min -0.837
_refine_diff_density_rms 0.090
_refine_ls_extinction_method none
_refine_ls_goodness_of_fit_ref 0.876
_refine_ls_hydrogen_treatment riding
_refine_ls_matrix_type full
_refine_ls_number_parameters 840
_refine_ls_number_reflns 13584
_refine_ls_number_restraints 40
_refine_ls_restrained_S_all 0.885
_refine_ls_R_factor_all 0.0862
_refine_ls_R_factor_gt 0.0413
_refine_ls_shift/su_max 0.001
_refine_ls_shift/su_mean 0.000
_refine_ls_structure_factor_coef Fsqd
_refine_ls_weighting_details 'calc w=1/[\s^2^(Fo^2^)+(0.0366P)^2^+0.0000P] where P=(Fo^2^+2Fc^2^)/3'
_refine_ls_weighting_scheme calc
_refine_ls_wR_factor_gt 0.0853
_refine_ls_wR_factor_ref 0.0946
_reflns_number_gt 8107
_reflns_number_total 13584
_reflns_threshold_expression >2sigma(I)
_cod_data_source_file om900374e_si_001.cif
_cod_data_source_block complex_10
_cod_depositor_comments
;
The following automatic conversions were performed:

'_symmetry_cell_setting' value 'Monoclinic' changed to 'monoclinic'
according to /home/saulius/struct/CIF-dictionaries/cif_core.dic
dictionary named 'cif_core.dic' version 2.4.2 from 2011-04-26.

Automatic conversion script
Id: cif_fix_values 1715 2011-07-08 13:25:40Z adriana 
;
_cod_original_sg_symbol_H-M P2(1)/n
_cod_database_code 4069712

loop_
_symmetry_equiv_pos_as_xyz
'x, y, z'
'-x+1/2, y+1/2, -z+1/2'
'-x, -y, -z'
'x-1/2, -y-1/2, z-1/2'

loop_
_atom_site_label
_atom_site_type_symbol
_atom_site_fract_x
_atom_site_fract_y
_atom_site_fract_z
_atom_site_U_iso_or_equiv
_atom_site_adp_type
_atom_site_occupancy
_atom_site_symmetry_multiplicity
_atom_site_calc_flag
_atom_site_refinement_flags
Ru1 Ru 0.12105(3) 0.124330(16) 0.33046(3) 0.01556(12) Uani 1 1 d .
Ru2 Ru 0.14643(3) 0.204973(16) 0.41386(3) 0.01608(12) Uani 1 1 d .
Ru3 Ru 0.24961(3) 0.171067(16) 0.34723(3) 0.01638(12) Uani 1 1 d .
Cl1 Cl 0.03868(8) 0.19661(5) 0.31615(8) 0.0206(3) Uani 1 1 d .
Cl2 Cl 0.10212(8) 0.12813(5) 0.45714(7) 0.0194(3) Uani 1 1 d .
Cl3 Cl 0.20868(8) 0.25725(5) 0.33679(8) 0.0217(3) Uani 1 1 d .
Cl4 Cl 0.27504(8) 0.18841(5) 0.47707(8) 0.0205(3) Uani 1 1 d .
Cl5 Cl 0.17149(8) 0.15126(5) 0.22725(8) 0.0215(4) Uani 1 1 d .
Cl6 Cl 0.23698(8) 0.08049(5) 0.36635(8) 0.0205(3) Uani 1 1 d .
P1 P 0.01912(9) 0.06471(5) 0.29273(8) 0.0166(4) Uani 1 1 d .
P2 P 0.12805(9) 0.27390(5) 0.49484(9) 0.0194(4) Uani 1 1 d .
P3 P 0.36527(9) 0.15990(5) 0.30498(9) 0.0196(4) Uani 1 1 d .
C1 C 0.0199(3) 0.04162(19) 0.1973(3) 0.0181(14) Uani 1 1 d .
H1 H -0.0203 0.0151 0.1840 0.022 Uiso 1 1 calc R
C2 C 0.0955(3) 0.0165(2) 0.1949(3) 0.0199(14) Uani 1 1 d .
H2A H 0.1029 -0.0135 0.2287 0.024 Uiso 1 1 calc R
H2B H 0.1367 0.0410 0.2133 0.024 Uiso 1 1 calc R
C3 C 0.0993(4) -0.0007(2) 0.1159(3) 0.0312(16) Uani 1 1 d .
H3A H 0.1499 -0.0149 0.1158 0.037 Uiso 1 1 calc R
H3B H 0.0616 -0.0278 0.0992 0.037 Uiso 1 1 calc R
C4 C 0.0839(4) 0.0446(2) 0.0622(3) 0.0362(18) Uani 1 1 d .
H4A H 0.1236 0.0708 0.0773 0.043 Uiso 1 1 calc R
H4B H 0.0856 0.0331 0.0111 0.043 Uiso 1 1 calc R
C5 C 0.0071(3) 0.0681(2) 0.0622(3) 0.0310(17) Uani 1 1 d .
H5A H -0.0328 0.0426 0.0435 0.037 Uiso 1 1 calc R
H5B H -0.0010 0.0978 0.0280 0.037 Uiso 1 1 calc R
C6 C 0.0013(3) 0.0851(2) 0.1404(3) 0.0205(14) Uani 1 1 d .
H6A H -0.0504 0.0975 0.1393 0.025 Uiso 1 1 calc R
H6B H 0.0365 0.1139 0.1562 0.025 Uiso 1 1 calc R
C7 C 0.0219(3) 0.00687(18) 0.3533(3) 0.0183(14) Uani 1 1 d .
H7 H -0.0086 0.0159 0.3911 0.022 Uiso 1 1 calc R
C8 C 0.1002(3) -0.0055(2) 0.3980(3) 0.0235(15) Uani 1 1 d .
H8A H 0.1224 0.0255 0.4249 0.028 Uiso 1 1 calc R
H8B H 0.1328 -0.0159 0.3635 0.028 Uiso 1 1 calc R
C9 C 0.0982(4) -0.04858(19) 0.4548(3) 0.0284(16) Uani 1 1 d .
H9A H 0.1503 -0.0571 0.4807 0.034 Uiso 1 1 calc R
H9B H 0.0705 -0.0367 0.4929 0.034 Uiso 1 1 calc R
C10 C 0.0602(4) -0.0961(2) 0.4169(3) 0.0336(17) Uani 1 1 d .
H10A H 0.0561 -0.1220 0.4553 0.040 Uiso 1 1 calc R
H10B H 0.0918 -0.1107 0.3839 0.040 Uiso 1 1 calc R
C11 C -0.0178(4) -0.0845(2) 0.3708(4) 0.0385(18) Uani 1 1 d .
H11A H -0.0513 -0.0741 0.4045 0.046 Uiso 1 1 calc R
H11B H -0.0391 -0.1158 0.3441 0.046 Uiso 1 1 calc R
C12 C -0.0152(3) -0.0418(2) 0.3139(3) 0.0292(16) Uani 1 1 d .
H12A H -0.0671 -0.0338 0.2868 0.035 Uiso 1 1 calc R
H12B H 0.0138 -0.0536 0.2769 0.035 Uiso 1 1 calc R
C13 C -0.0768(3) 0.09203(19) 0.2845(3) 0.0170(14) Uani 1 1 d .
H13 H -0.0770 0.1248 0.2563 0.020 Uiso 1 1 calc R
C14 C -0.1418(3) 0.0600(2) 0.2401(3) 0.0242(15) Uani 1 1 d .
H14A H -0.1315 0.0517 0.1904 0.029 Uiso 1 1 calc R
H14B H -0.1457 0.0275 0.2667 0.029 Uiso 1 1 calc R
C15 C -0.2167(3) 0.0891(2) 0.2301(3) 0.0293(16) Uani 1 1 d .
H15A H -0.2139 0.1205 0.2007 0.035 Uiso 1 1 calc R
H15B H -0.2580 0.0676 0.2022 0.035 Uiso 1 1 calc R
C16 C -0.2335(3) 0.1033(2) 0.3056(3) 0.0303(16) Uani 1 1 d .
H16A H -0.2410 0.0718 0.3331 0.036 Uiso 1 1 calc R
H16B H -0.2806 0.1235 0.2980 0.036 Uiso 1 1 calc R
C17 C -0.1689(3) 0.1343(2) 0.3518(3) 0.0288(16) Uani 1 1 d .
H17A H -0.1796 0.1411 0.4018 0.035 Uiso 1 1 calc R
H17B H -0.1657 0.1677 0.3271 0.035 Uiso 1 1 calc R
C18 C -0.0931(3) 0.1068(2) 0.3610(3) 0.0233(15) Uani 1 1 d .
H18A H -0.0937 0.0756 0.3915 0.028 Uiso 1 1 calc R
H18B H -0.0524 0.1294 0.3876 0.028 Uiso 1 1 calc R
C19 C 0.0265(3) 0.2912(2) 0.4754(3) 0.0227(14) Uani 1 1 d .
H19 H 0.0190 0.3168 0.5137 0.027 Uiso 1 1 calc R
C20 C 0.0005(3) 0.3153(2) 0.3987(3) 0.0270(16) Uani 1 1 d .
H20A H 0.0114 0.2917 0.3600 0.032 Uiso 1 1 calc R
H20B H 0.0290 0.3473 0.3961 0.032 Uiso 1 1 calc R
C21 C -0.0835(3) 0.3270(2) 0.3827(4) 0.0340(17) Uani 1 1 d .
H21A H -0.0936 0.3531 0.4186 0.041 Uiso 1 1 calc R
H21B H -0.0987 0.3415 0.3318 0.041 Uiso 1 1 calc R
C22 C -0.1301(4) 0.2802(2) 0.3886(4) 0.0404(19) Uani 1 1 d .
H22A H -0.1235 0.2551 0.3499 0.048 Uiso 1 1 calc R
H22B H -0.1841 0.2896 0.3796 0.048 Uiso 1 1 calc R
C23 C -0.1059(3) 0.2559(2) 0.4666(4) 0.0354(18) Uani 1 1 d .
H23A H -0.1173 0.2798 0.5048 0.042 Uiso 1 1 calc R
H23B H -0.1350 0.2241 0.4688 0.042 Uiso 1 1 calc R
C24 C -0.0215(3) 0.2436(2) 0.4840(3) 0.0263(15) Uani 1 1 d .
H24A H -0.0114 0.2164 0.4498 0.032 Uiso 1 1 calc R
H24B H -0.0068 0.2305 0.5358 0.032 Uiso 1 1 calc R
C25 C 0.1547(3) 0.26218(19) 0.5978(3) 0.0218(14) Uani 1 1 d .
H25 H 0.2078 0.2745 0.6139 0.026 Uiso 1 1 calc R
C26 C 0.1086(4) 0.2920(2) 0.6461(3) 0.0314(16) Uani 1 1 d .
H26A H 0.1105 0.3289 0.6354 0.038 Uiso 1 1 calc R
H26B H 0.0553 0.2809 0.6332 0.038 Uiso 1 1 calc R
C27 C 0.1398(4) 0.2826(2) 0.7288(3) 0.0400(19) Uani 1 1 d .
H27A H 0.1087 0.3014 0.7584 0.048 Uiso 1 1 calc R
H27B H 0.1918 0.2963 0.7424 0.048 Uiso 1 1 calc R
C28 C 0.1409(4) 0.2261(2) 0.7491(4) 0.0393(18) Uani 1 1 d .
H28A H 0.1646 0.2216 0.8026 0.047 Uiso 1 1 calc R
H28B H 0.0886 0.2130 0.7410 0.047 Uiso 1 1 calc R
C29 C 0.1849(4) 0.1960(2) 0.7012(3) 0.0328(17) Uani 1 1 d .
H29A H 0.2387 0.2061 0.7148 0.039 Uiso 1 1 calc R
H29B H 0.1816 0.1592 0.7121 0.039 Uiso 1 1 calc R
C30 C 0.1564(3) 0.2047(2) 0.6183(3) 0.0258(15) Uani 1 1 d .
H30A H 0.1049 0.1904 0.6032 0.031 Uiso 1 1 calc R
H30B H 0.1893 0.1863 0.5902 0.031 Uiso 1 1 calc R
C31 C 0.1773(3) 0.33377(18) 0.4798(3) 0.0171(14) Uani 1 1 d .
H31 H 0.1654 0.3394 0.4245 0.020 Uiso 1 1 calc R
C32 C 0.1523(3) 0.38297(18) 0.5138(3) 0.0237(15) Uani 1 1 d .
H32A H 0.0969 0.3867 0.4985 0.028 Uiso 1 1 calc R
H32B H 0.1656 0.3809 0.5690 0.028 Uiso 1 1 calc R
C33 C 0.1908(3) 0.4294(2) 0.4874(3) 0.0287(16) Uani 1 1 d .
H33A H 0.1739 0.4330 0.4326 0.034 Uiso 1 1 calc R
H33B H 0.1756 0.4606 0.5110 0.034 Uiso 1 1 calc R
C34 C 0.2759(4) 0.4244(2) 0.5070(3) 0.0313(17) Uani 1 1 d .
H34A H 0.2933 0.4250 0.5620 0.038 Uiso 1 1 calc R
H34B H 0.2988 0.4540 0.4863 0.038 Uiso 1 1 calc R
C35 C 0.3021(3) 0.3753(2) 0.4763(3) 0.0283(15) Uani 1 1 d .
H35A H 0.3574 0.3719 0.4938 0.034 Uiso 1 1 calc R
H35B H 0.2911 0.3768 0.4210 0.034 Uiso 1 1 calc R
C36 C 0.2633(3) 0.3287(2) 0.5014(3) 0.0252(15) Uani 1 1 d .
H36A H 0.2790 0.3250 0.5563 0.030 Uiso 1 1 calc R
H36B H 0.2792 0.2977 0.4780 0.030 Uiso 1 1 calc R
C37 C 0.4108(3) 0.22250(19) 0.2992(3) 0.0204(14) Uani 1 1 d .
H37 H 0.4609 0.2165 0.2859 0.024 Uiso 1 1 calc R
C38 C 0.3626(3) 0.25549(19) 0.2371(3) 0.0277(16) Uani 1 1 d .
H38A H 0.3582 0.2381 0.1883 0.033 Uiso 1 1 calc R
H38B H 0.3112 0.2593 0.2469 0.033 Uiso 1 1 calc R
C39 C 0.3978(4) 0.3085(2) 0.2335(4) 0.0384(18) Uani 1 1 d .
H39A H 0.4469 0.3048 0.2185 0.046 Uiso 1 1 calc R
H39B H 0.3644 0.3293 0.1951 0.046 Uiso 1 1 calc R
C40 C 0.4096(4) 0.3357(2) 0.3080(4) 0.0397(19) Uani 1 1 d .
H40A H 0.3602 0.3419 0.3213 0.048 Uiso 1 1 calc R
H40B H 0.4338 0.3692 0.3042 0.048 Uiso 1 1 calc R
C41 C 0.4590(4) 0.3038(2) 0.3689(4) 0.0372(18) Uani 1 1 d .
H41A H 0.4645 0.3216 0.4175 0.045 Uiso 1 1 calc R
H41B H 0.5097 0.3000 0.3577 0.045 Uiso 1 1 calc R
C42 C 0.4240(3) 0.25070(19) 0.3741(3) 0.0257(15) Uani 1 1 d .
H42A H 0.4581 0.2302 0.4125 0.031 Uiso 1 1 calc R
H42B H 0.3754 0.2545 0.3901 0.031 Uiso 1 1 calc R
C43 C 0.4368(3) 0.1177(2) 0.3629(3) 0.0223(14) Uani 1 1 d .
H43 H 0.4245 0.0824 0.3434 0.027 Uiso 1 1 calc R
C44 C 0.4321(3) 0.1158(2) 0.4455(3) 0.0328(17) Uani 1 1 d .
H44A H 0.3796 0.1083 0.4495 0.039 Uiso 1 1 calc R
H44B H 0.4463 0.1495 0.4689 0.039 Uiso 1 1 calc R
C45 C 0.4849(4) 0.0745(2) 0.4871(4) 0.0393(18) Uani 1 1 d .
H45A H 0.4833 0.0754 0.5408 0.047 Uiso 1 1 calc R
H45B H 0.4670 0.0404 0.4674 0.047 Uiso 1 1 calc R
C46 C 0.5653(4) 0.0819(3) 0.4786(4) 0.0424(19) Uani 1 1 d .
H46A H 0.5856 0.1136 0.5050 0.051 Uiso 1 1 calc R
H46B H 0.5963 0.0529 0.5024 0.051 Uiso 1 1 calc R
C47 C 0.5713(4) 0.0856(3) 0.3979(4) 0.0430(19) Uani 1 1 d .
H47A H 0.5575 0.0523 0.3730 0.052 Uiso 1 1 calc R
H47B H 0.6240 0.0933 0.3951 0.052 Uiso 1 1 calc R
C48 C 0.5198(3) 0.1269(2) 0.3573(3) 0.0314(16) Uani 1 1 d .
H48A H 0.5233 0.1275 0.3040 0.038 Uiso 1 1 calc R
H48B H 0.5365 0.1606 0.3792 0.038 Uiso 1 1 calc R
C49 C 0.3527(3) 0.1329(2) 0.2088(3) 0.0203(14) Uani 1 1 d .
H49 H 0.3109 0.1531 0.1776 0.024 Uiso 1 1 calc R
C50 C 0.4193(3) 0.1374(2) 0.1693(3) 0.0290(16) Uani 1 1 d .
H50A H 0.4616 0.1159 0.1955 0.035 Uiso 1 1 calc R
H50B H 0.4368 0.1732 0.1710 0.035 Uiso 1 1 calc R
C51 C 0.3954(4) 0.1200(2) 0.0874(3) 0.0365(17) Uani 1 1 d .
H51A H 0.3563 0.1434 0.0603 0.044 Uiso 1 1 calc R
H51B H 0.4394 0.1216 0.0634 0.044 Uiso 1 1 calc R
C52 C 0.3646(4) 0.0658(2) 0.0821(3) 0.0327(17) Uani 1 1 d .
H52A H 0.3460 0.0568 0.0288 0.039 Uiso 1 1 calc R
H52B H 0.4057 0.0418 0.1032 0.039 Uiso 1 1 calc R
C53 C 0.3015(3) 0.0600(2) 0.1232(3) 0.0290(16) Uani 1 1 d .
H53A H 0.2858 0.0237 0.1219 0.035 Uiso 1 1 calc R
H53B H 0.2577 0.0804 0.0977 0.035 Uiso 1 1 calc R
C54 C 0.3251(3) 0.0774(2) 0.2040(3) 0.0258(15) Uani 1 1 d .
H54A H 0.3658 0.0549 0.2307 0.031 Uiso 1 1 calc R
H54B H 0.2817 0.0743 0.2287 0.031 Uiso 1 1 calc R
O1 O -0.3687(3) 0.45352(16) 0.3700(3) 0.0519(14) Uani 1 1 d .
C55 C -0.3962(4) 0.4029(3) 0.3740(4) 0.051(2) Uani 1 1 d .
H55A H -0.4138 0.3884 0.3234 0.061 Uiso 1 1 calc R
H55B H -0.4382 0.4022 0.4008 0.061 Uiso 1 1 calc R
C56 C -0.3283(5) 0.3734(3) 0.4171(5) 0.076(3) Uani 1 1 d .
H56A H -0.3212 0.3790 0.4716 0.092 Uiso 1 1 calc R
H56B H -0.3332 0.3363 0.4066 0.092 Uiso 1 1 calc R
C57 C -0.2647(4) 0.3966(3) 0.3863(4) 0.053(2) Uani 1 1 d .
H57A H -0.2157 0.3929 0.4219 0.064 Uiso 1 1 calc R
H57B H -0.2611 0.3810 0.3379 0.064 Uiso 1 1 calc R
C58 C -0.2886(4) 0.4507(3) 0.3774(5) 0.063(2) Uani 1 1 d .
H58A H -0.2632 0.4706 0.4215 0.075 Uiso 1 1 calc R
H58B H -0.2742 0.4653 0.3325 0.075 Uiso 1 1 calc R
O2 O 0.2431(4) 0.0554(2) 0.6780(4) 0.090(2) Uani 1 1 d .
C59 C 0.2151(5) 0.0386(3) 0.6050(5) 0.075(3) Uani 1 1 d .
H59A H 0.1821 0.0650 0.5763 0.091 Uiso 1 1 calc R
H59B H 0.1853 0.0070 0.6053 0.091 Uiso 1 1 calc R
C60 C 0.2798(6) 0.0290(4) 0.5714(5) 0.087(3) Uani 1 1 d .
H60A H 0.2677 0.0370 0.5174 0.104 Uiso 1 1 calc R
H60B H 0.2957 -0.0072 0.5780 0.104 Uiso 1 1 calc R
C61 C 0.3405(5) 0.0639(3) 0.6125(6) 0.079(3) Uani 1 1 d .
H61A H 0.3874 0.0447 0.6325 0.095 Uiso 1 1 calc R
H61B H 0.3517 0.0914 0.5793 0.095 Uiso 1 1 calc R
C62 C 0.3080(5) 0.0854(3) 0.6745(5) 0.067(3) Uani 1 1 d .
H62A H 0.3453 0.0835 0.7225 0.080 Uiso 1 1 calc R
H62B H 0.2937 0.1216 0.6644 0.080 Uiso 1 1 calc R
O3 O 0.1311(4) 0.2578(3) -0.0534(4) 0.108(2) Uani 1 1 d U
C63 C 0.1957(5) 0.2875(4) -0.0430(5) 0.080(3) Uani 1 1 d U
H63A H 0.1841 0.3205 -0.0693 0.096 Uiso 1 1 calc R
H63B H 0.2345 0.2698 -0.0646 0.096 Uiso 1 1 calc R
C64 C 0.2254(6) 0.2970(4) 0.0378(6) 0.111(4) Uani 1 1 d U
H64A H 0.2045 0.3286 0.0551 0.134 Uiso 1 1 calc R
H64B H 0.2811 0.2983 0.0503 0.134 Uiso 1 1 calc R
C65 C 0.1947(6) 0.2489(5) 0.0687(7) 0.140(5) Uani 1 1 d U
H65A H 0.2291 0.2195 0.0684 0.168 Uiso 1 1 calc R
H65B H 0.1879 0.2545 0.1204 0.168 Uiso 1 1 calc R
C66 C 0.1228(7) 0.2403(5) 0.0180(6) 0.128(4) Uani 1 1 d U
H66A H 0.1099 0.2035 0.0159 0.153 Uiso 1 1 calc R
H66B H 0.0823 0.2595 0.0348 0.153 Uiso 1 1 calc R
O4 O 0.5220(4) 0.0063(3) 0.2261(4) 0.113(2) Uani 1 1 d U
C67 C 0.5858(5) 0.0290(3) 0.2067(6) 0.084(3) Uani 1 1 d U
H67A H 0.6324 0.0163 0.2400 0.101 Uiso 1 1 calc R
H67B H 0.5838 0.0666 0.2119 0.101 Uiso 1 1 calc R
C68 C 0.5854(6) 0.0156(4) 0.1313(6) 0.117(4) Uani 1 1 d U
H68A H 0.6375 0.0088 0.1252 0.141 Uiso 1 1 calc R
H68B H 0.5645 0.0440 0.0976 0.141 Uiso 1 1 calc R
C69 C 0.5400(7) -0.0292(4) 0.1130(7) 0.115(4) Uani 1 1 d U
H69A H 0.5008 -0.0232 0.0673 0.138 Uiso 1 1 calc R
H69B H 0.5716 -0.0583 0.1038 0.138 Uiso 1 1 calc R
C70 C 0.5057(6) -0.0400(3) 0.1743(7) 0.109(4) Uani 1 1 d U
H70A H 0.5275 -0.0714 0.2005 0.130 Uiso 1 1 calc R
H70B H 0.4507 -0.0449 0.1570 0.130 Uiso 1 1 calc R
O5 O 0.3948(6) 0.2657(6) 0.6559(6) 0.249(7) Uani 1 1 d DU
C71 C 0.4031(7) 0.2182(5) 0.6975(8) 0.160(6) Uani 1 1 d DU
H71A H 0.3540 0.2002 0.6890 0.192 Uiso 1 1 calc R
H71B H 0.4187 0.2256 0.7516 0.192 Uiso 1 1 calc R
C72 C 0.4594(9) 0.1855(5) 0.6741(9) 0.188(6) Uani 1 1 d DU
H72A H 0.4344 0.1556 0.6465 0.226 Uiso 1 1 calc R
H72B H 0.4958 0.1730 0.7186 0.226 Uiso 1 1 calc R
C73 C 0.4992(7) 0.2151(5) 0.6259(8) 0.164(6) Uani 1 1 d DU
H73A H 0.5002 0.1966 0.5790 0.197 Uiso 1 1 calc R
H73B H 0.5515 0.2231 0.6519 0.197 Uiso 1 1 calc R
C74 C 0.4518(6) 0.2630(4) 0.6112(6) 0.116(3) Uani 1 1 d DU
H74A H 0.4851 0.2932 0.6221 0.139 Uiso 1 1 calc R
H74B H 0.4269 0.2642 0.5577 0.139 Uiso 1 1 calc R
O6 O 0.1334(7) 0.3939(4) 0.2453(7) 0.244(5) Uiso 1 1 d D
C75 C 0.1841(5) 0.4324(4) 0.2807(5) 0.095(3) Uiso 1 1 d D
H75A H 0.2306 0.4179 0.3119 0.114 Uiso 1 1 calc R
H75B H 0.1601 0.4562 0.3108 0.114 Uiso 1 1 calc R
C76 C 0.1984(8) 0.4574(5) 0.2089(7) 0.173(6) Uiso 1 1 d D
H76A H 0.1511 0.4681 0.1748 0.207 Uiso 1 1 calc R
H76B H 0.2335 0.4868 0.2195 0.207 Uiso 1 1 calc R
C77 C 0.2322(8) 0.4139(5) 0.1814(8) 0.180(6) Uiso 1 1 d D
H77A H 0.2849 0.4086 0.2085 0.216 Uiso 1 1 calc R
H77B H 0.2304 0.4164 0.1271 0.216 Uiso 1 1 calc R
C78 C 0.1791(10) 0.3723(6) 0.1998(11) 0.289(10) Uiso 1 1 d D
H78A H 0.1472 0.3589 0.1532 0.346 Uiso 1 1 calc R
H78B H 0.2088 0.3437 0.2264 0.346 Uiso 1 1 calc R

loop_
_atom_site_aniso_label
_atom_site_aniso_U_11
_atom_site_aniso_U_22
_atom_site_aniso_U_33
_atom_site_aniso_U_23
_atom_site_aniso_U_13
_atom_site_aniso_U_12
Ru1 0.0185(3) 0.0137(2) 0.0143(3) -0.0001(2) 0.0029(2) -0.0010(2)
Ru2 0.0181(3) 0.0141(2) 0.0156(3) -0.0005(2) 0.0026(2) 0.0001(2)
Ru3 0.0178(3) 0.0149(2) 0.0164(3) 0.0004(2) 0.0036(2) -0.0009(2)
Cl1 0.0206(9) 0.0194(7) 0.0203(8) -0.0005(6) 0.0011(7) 0.0011(6)
Cl2 0.0242(9) 0.0178(7) 0.0164(8) 0.0008(6) 0.0046(7) -0.0016(6)
Cl3 0.0257(10) 0.0160(7) 0.0239(9) 0.0017(6) 0.0063(7) -0.0017(6)
Cl4 0.0204(9) 0.0210(7) 0.0185(8) -0.0019(6) 0.0001(7) 0.0017(6)
Cl5 0.0271(10) 0.0206(7) 0.0174(8) 0.0001(6) 0.0058(7) -0.0028(6)
Cl6 0.0217(9) 0.0165(7) 0.0235(9) 0.0009(6) 0.0054(7) 0.0015(6)
P1 0.0198(10) 0.0172(8) 0.0130(8) -0.0010(6) 0.0035(8) -0.0029(7)
P2 0.0192(10) 0.0169(8) 0.0221(9) -0.0017(6) 0.0042(8) 0.0001(7)
P3 0.0196(10) 0.0180(8) 0.0224(9) 0.0030(7) 0.0067(8) 0.0001(7)
C1 0.019(4) 0.019(3) 0.016(3) -0.004(2) 0.005(3) -0.007(3)
C2 0.020(4) 0.023(3) 0.016(3) -0.002(3) 0.004(3) -0.003(3)
C3 0.041(5) 0.034(4) 0.022(4) -0.012(3) 0.013(3) -0.003(3)
C4 0.053(5) 0.039(4) 0.019(4) -0.005(3) 0.013(4) -0.006(4)
C5 0.037(5) 0.038(4) 0.018(4) -0.001(3) 0.007(3) -0.009(3)
C6 0.019(4) 0.029(3) 0.013(3) 0.003(3) 0.001(3) -0.005(3)
C7 0.027(4) 0.016(3) 0.012(3) -0.001(2) 0.005(3) 0.001(3)
C8 0.030(4) 0.019(3) 0.020(4) -0.001(3) 0.002(3) 0.000(3)
C9 0.041(5) 0.019(3) 0.024(4) 0.000(3) 0.003(3) 0.004(3)
C10 0.051(5) 0.014(3) 0.036(4) 0.003(3) 0.010(4) 0.004(3)
C11 0.042(5) 0.023(3) 0.051(5) 0.012(3) 0.011(4) -0.009(3)
C12 0.028(4) 0.023(3) 0.032(4) 0.002(3) -0.004(3) -0.003(3)
C13 0.017(4) 0.017(3) 0.016(3) 0.004(2) 0.003(3) -0.005(2)
C14 0.022(4) 0.028(3) 0.019(4) -0.001(3) -0.001(3) -0.003(3)
C15 0.017(4) 0.037(4) 0.030(4) -0.002(3) -0.003(3) -0.006(3)
C16 0.019(4) 0.034(4) 0.038(4) 0.009(3) 0.007(3) 0.003(3)
C17 0.032(5) 0.030(4) 0.027(4) -0.002(3) 0.011(3) 0.003(3)
C18 0.020(4) 0.031(3) 0.020(4) 0.001(3) 0.007(3) 0.000(3)
C19 0.015(4) 0.022(3) 0.030(4) -0.006(3) 0.001(3) 0.002(3)
C20 0.026(4) 0.022(3) 0.030(4) -0.001(3) -0.001(3) 0.004(3)
C21 0.025(4) 0.026(3) 0.045(5) -0.002(3) -0.007(4) 0.006(3)
C22 0.019(4) 0.030(4) 0.066(6) -0.006(3) -0.006(4) -0.001(3)
C23 0.019(4) 0.024(4) 0.064(5) -0.010(3) 0.012(4) -0.007(3)
C24 0.021(4) 0.028(3) 0.030(4) 0.000(3) 0.006(3) -0.001(3)
C25 0.023(4) 0.023(3) 0.021(4) -0.003(3) 0.006(3) -0.002(3)
C26 0.038(5) 0.026(3) 0.034(4) -0.009(3) 0.017(4) -0.005(3)
C27 0.054(5) 0.047(4) 0.025(4) -0.015(3) 0.021(4) -0.009(4)
C28 0.048(5) 0.048(4) 0.022(4) -0.001(3) 0.010(4) -0.005(4)
C29 0.035(5) 0.040(4) 0.024(4) 0.001(3) 0.007(3) 0.001(3)
C30 0.026(4) 0.029(3) 0.021(4) 0.002(3) 0.003(3) 0.002(3)
C31 0.020(4) 0.016(3) 0.017(3) -0.002(2) 0.006(3) -0.002(3)
C32 0.028(4) 0.015(3) 0.028(4) -0.001(3) 0.007(3) 0.000(3)
C33 0.036(5) 0.018(3) 0.032(4) -0.002(3) 0.006(4) 0.000(3)
C34 0.045(5) 0.025(3) 0.026(4) 0.001(3) 0.012(4) -0.015(3)
C35 0.024(4) 0.028(3) 0.033(4) -0.006(3) 0.007(3) -0.007(3)
C36 0.024(4) 0.020(3) 0.030(4) -0.002(3) 0.002(3) -0.006(3)
C37 0.017(4) 0.020(3) 0.025(4) 0.002(3) 0.006(3) -0.001(3)
C38 0.033(4) 0.022(3) 0.031(4) 0.005(3) 0.014(3) -0.002(3)
C39 0.044(5) 0.024(4) 0.048(5) 0.011(3) 0.012(4) -0.005(3)
C40 0.038(5) 0.015(3) 0.067(5) 0.004(3) 0.013(4) -0.003(3)
C41 0.037(5) 0.029(4) 0.046(5) -0.006(3) 0.009(4) -0.008(3)
C42 0.020(4) 0.024(3) 0.031(4) 0.002(3) 0.000(3) -0.003(3)
C43 0.016(4) 0.022(3) 0.029(4) 0.000(3) 0.005(3) 0.002(3)
C44 0.027(4) 0.041(4) 0.033(4) 0.012(3) 0.012(4) 0.003(3)
C45 0.033(5) 0.050(4) 0.033(4) 0.018(3) 0.005(4) 0.009(3)
C46 0.027(5) 0.052(5) 0.044(5) 0.012(4) -0.003(4) 0.018(3)
C47 0.021(5) 0.060(5) 0.049(5) 0.000(4) 0.009(4) 0.010(4)
C48 0.018(4) 0.042(4) 0.035(4) 0.001(3) 0.008(3) 0.004(3)
C49 0.019(4) 0.025(3) 0.019(3) 0.003(3) 0.009(3) 0.000(3)
C50 0.039(5) 0.024(3) 0.028(4) -0.002(3) 0.015(3) -0.003(3)
C51 0.050(5) 0.037(4) 0.027(4) -0.006(3) 0.020(4) -0.007(3)
C52 0.040(5) 0.036(4) 0.023(4) -0.005(3) 0.009(3) 0.006(3)
C53 0.036(5) 0.021(3) 0.029(4) -0.005(3) 0.007(3) -0.002(3)
C54 0.034(4) 0.024(3) 0.023(4) 0.000(3) 0.013(3) 0.000(3)
O1 0.043(4) 0.038(3) 0.072(4) 0.018(3) 0.008(3) 0.005(2)
C55 0.052(6) 0.049(5) 0.047(5) 0.006(4) -0.002(4) -0.015(4)
C56 0.123(9) 0.044(5) 0.060(6) -0.003(4) 0.013(6) 0.008(6)
C57 0.044(6) 0.047(5) 0.061(6) -0.011(4) -0.003(5) 0.020(4)
C58 0.041(6) 0.045(5) 0.096(7) 0.003(4) -0.002(5) 0.006(4)
O2 0.106(6) 0.096(5) 0.081(5) -0.012(4) 0.046(5) -0.006(4)
C59 0.061(7) 0.094(7) 0.066(7) 0.011(6) -0.001(6) 0.012(5)
C60 0.114(10) 0.108(8) 0.038(6) 0.021(5) 0.016(6) 0.039(7)
C61 0.056(7) 0.081(7) 0.114(9) 0.028(6) 0.049(7) 0.012(5)
C62 0.053(6) 0.056(5) 0.089(7) -0.017(5) 0.011(6) -0.001(5)
O3 0.108(6) 0.132(6) 0.086(5) -0.007(5) 0.022(4) -0.028(5)
C63 0.041(6) 0.124(8) 0.071(6) -0.013(6) 0.002(5) 0.002(5)
C64 0.079(8) 0.182(11) 0.079(7) -0.044(7) 0.028(6) -0.002(7)
C65 0.086(10) 0.227(14) 0.094(8) 0.052(9) -0.013(6) -0.003(9)
C66 0.123(10) 0.173(12) 0.094(8) -0.014(8) 0.041(7) -0.030(8)
O4 0.074(5) 0.183(7) 0.085(5) -0.003(5) 0.023(4) -0.018(5)
C67 0.053(6) 0.081(6) 0.126(9) -0.026(6) 0.034(6) -0.012(5)
C68 0.116(10) 0.151(10) 0.107(9) -0.005(7) 0.072(8) -0.053(7)
C69 0.151(12) 0.055(6) 0.145(10) -0.034(6) 0.041(8) 0.012(6)
C70 0.085(8) 0.055(6) 0.171(12) 0.037(6) -0.006(7) -0.025(5)
O5 0.215(11) 0.431(18) 0.090(9) 0.006(9) 0.009(7) 0.157(12)
C71 0.071(10) 0.295(18) 0.101(10) -0.078(10) -0.010(8) -0.100(10)
C72 0.167(17) 0.186(12) 0.20(2) -0.003(11) 0.008(11) -0.043(10)
C73 0.120(12) 0.179(14) 0.192(17) -0.005(11) 0.029(10) 0.019(9)
C74 0.095(9) 0.160(9) 0.081(8) -0.052(6) -0.009(7) 0.009(7)

loop_
_atom_type_symbol
_atom_type_description
_atom_type_scat_dispersion_real
_atom_type_scat_dispersion_imag
_atom_type_scat_source
C C 0.0033 0.0016 'International Tables Vol C Tables 4.2.6.8 and 6.1.1.4'
H H 0.0000 0.0000 'International Tables Vol C Tables 4.2.6.8 and 6.1.1.4'
O O 0.0106 0.0060 'International Tables Vol C Tables 4.2.6.8 and 6.1.1.4'
P P 0.1023 0.0942 'International Tables Vol C Tables 4.2.6.8 and 6.1.1.4'
Cl Cl 0.1484 0.1585 'International Tables Vol C Tables 4.2.6.8 and 6.1.1.4'
Ru Ru -1.2594 0.8363 'International Tables Vol C Tables 4.2.6.8 and 6.1.1.4'

loop_
_geom_angle_atom_site_label_1
_geom_angle_atom_site_label_2
_geom_angle_atom_site_label_3
_geom_angle
Cl6 Ru1 Cl5 84.05(5)
Cl6 Ru1 Cl1 155.98(5)
Cl5 Ru1 Cl1 90.81(5)
Cl6 Ru1 P1 110.50(5)
Cl5 Ru1 P1 111.44(5)
Cl1 Ru1 P1 93.24(5)
Cl6 Ru1 Cl2 92.88(5)
Cl5 Ru1 Cl2 155.23(5)
Cl1 Ru1 Cl2 82.03(5)
P1 Ru1 Cl2 92.69(5)
Cl6 Ru1 Ru2 101.17(4)
Cl5 Ru1 Ru2 100.16(4)
Cl1 Ru1 Ru2 56.59(4)
P1 Ru1 Ru2 136.78(4)
Cl2 Ru1 Ru2 56.23(3)
Cl6 Ru1 Ru3 58.04(3)
Cl5 Ru1 Ru3 57.78(4)
Cl1 Ru1 Ru3 99.54(4)
P1 Ru1 Ru3 163.14(4)
Cl2 Ru1 Ru3 99.90(4)
Ru2 Ru1 Ru3 60.082(17)
Cl2 Ru2 Cl1 83.65(5)
Cl2 Ru2 P2 109.37(5)
Cl1 Ru2 P2 109.64(5)
Cl2 Ru2 Cl3 156.01(5)
Cl1 Ru2 Cl3 91.42(5)
P2 Ru2 Cl3 94.42(5)
Cl2 Ru2 Cl4 92.81(5)
Cl1 Ru2 Cl4 155.08(5)
P2 Ru2 Cl4 94.83(5)
Cl3 Ru2 Cl4 81.84(5)
Cl2 Ru2 Ru1 58.17(3)
Cl1 Ru2 Ru1 57.48(3)
P2 Ru2 Ru1 161.01(4)
Cl3 Ru2 Ru1 99.52(4)
Cl4 Ru2 Ru1 99.83(4)
Cl2 Ru2 Ru3 101.29(4)
Cl1 Ru2 Ru3 100.17(4)
P2 Ru2 Ru3 138.91(4)
Cl3 Ru2 Ru3 56.39(3)
Cl4 Ru2 Ru3 56.24(3)
Ru1 Ru2 Ru3 60.070(17)
Cl4 Ru3 Cl3 83.70(5)
Cl4 Ru3 P3 110.28(5)
Cl3 Ru3 P3 111.72(5)
Cl4 Ru3 Cl5 155.56(5)
Cl3 Ru3 Cl5 90.96(5)
P3 Ru3 Cl5 93.88(5)
Cl4 Ru3 Cl6 92.71(5)
Cl3 Ru3 Cl6 155.32(5)
P3 Ru3 Cl6 92.47(5)
Cl5 Ru3 Cl6 82.24(5)
Cl4 Ru3 Ru1 100.99(4)
Cl3 Ru3 Ru1 100.39(4)
P3 Ru3 Ru1 136.82(4)
Cl5 Ru3 Ru1 56.45(3)
Cl6 Ru3 Ru1 56.21(4)
Cl4 Ru3 Ru2 58.07(4)
Cl3 Ru3 Ru2 57.84(3)
P3 Ru3 Ru2 163.31(4)
Cl5 Ru3 Ru2 99.04(4)
Cl6 Ru3 Ru2 99.67(4)
Ru1 Ru3 Ru2 59.847(17)
Ru2 Cl1 Ru1 65.92(4)
Ru2 Cl2 Ru1 65.60(4)
Ru3 Cl3 Ru2 65.77(4)
Ru3 Cl4 Ru2 65.69(4)
Ru1 Cl5 Ru3 65.76(4)
Ru1 Cl6 Ru3 65.75(4)
C1 P1 C13 104.0(2)
C1 P1 C7 106.9(2)
C13 P1 C7 105.6(2)
C1 P1 Ru1 108.95(17)
C13 P1 Ru1 115.06(17)
C7 P1 Ru1 115.52(19)
C31 P2 C19 104.8(2)
C31 P2 C25 104.9(3)
C19 P2 C25 105.6(3)
C31 P2 Ru2 114.22(17)
C19 P2 Ru2 108.95(19)
C25 P2 Ru2 117.29(17)
C37 P3 C43 107.0(3)
C37 P3 C49 104.4(2)
C43 P3 C49 104.3(3)
C37 P3 Ru3 110.01(18)
C43 P3 Ru3 116.23(18)
C49 P3 Ru3 114.04(18)
C2 C1 C6 111.8(4)
C2 C1 P1 110.6(4)
C6 C1 P1 110.8(3)
C2 C1 H1 107.8
C6 C1 H1 107.8
P1 C1 H1 107.8
C1 C2 C3 111.8(5)
C1 C2 H2A 109.3
C3 C2 H2A 109.3
C1 C2 H2B 109.3
C3 C2 H2B 109.3
H2A C2 H2B 107.9
C4 C3 C2 110.0(5)
C4 C3 H3A 109.7
C2 C3 H3A 109.7
C4 C3 H3B 109.7
C2 C3 H3B 109.7
H3A C3 H3B 108.2
C5 C4 C3 111.0(5)
C5 C4 H4A 109.4
C3 C4 H4A 109.4
C5 C4 H4B 109.4
C3 C4 H4B 109.4
H4A C4 H4B 108.0
C4 C5 C6 111.1(5)
C4 C5 H5A 109.4
C6 C5 H5A 109.4
C4 C5 H5B 109.4
C6 C5 H5B 109.4
H5A C5 H5B 108.0
C5 C6 C1 111.8(4)
C5 C6 H6A 109.3
C1 C6 H6A 109.3
C5 C6 H6B 109.3
C1 C6 H6B 109.3
H6A C6 H6B 107.9
C8 C7 C12 110.0(4)
C8 C7 P1 113.5(4)
C12 C7 P1 115.9(4)
C8 C7 H7 105.5
C12 C7 H7 105.5
P1 C7 H7 105.5
C7 C8 C9 111.6(4)
C7 C8 H8A 109.3
C9 C8 H8A 109.3
C7 C8 H8B 109.3
C9 C8 H8B 109.3
H8A C8 H8B 108.0
C10 C9 C8 111.3(5)
C10 C9 H9A 109.4
C8 C9 H9A 109.4
C10 C9 H9B 109.4
C8 C9 H9B 109.4
H9A C9 H9B 108.0
C9 C10 C11 111.8(5)
C9 C10 H10A 109.3
C11 C10 H10A 109.3
C9 C10 H10B 109.3
C11 C10 H10B 109.3
H10A C10 H10B 107.9
C10 C11 C12 111.4(5)
C10 C11 H11A 109.4
C12 C11 H11A 109.4
C10 C11 H11B 109.4
C12 C11 H11B 109.4
H11A C11 H11B 108.0
C11 C12 C7 110.9(5)
C11 C12 H12A 109.5
C7 C12 H12A 109.5
C11 C12 H12B 109.5
C7 C12 H12B 109.5
H12A C12 H12B 108.1
C14 C13 C18 110.3(4)
C14 C13 P1 115.8(4)
C18 C13 P1 112.2(4)
C14 C13 H13 105.9
C18 C13 H13 105.9
P1 C13 H13 105.9
C15 C14 C13 110.8(4)
C15 C14 H14A 109.5
C13 C14 H14A 109.5
C15 C14 H14B 109.5
C13 C14 H14B 109.5
H14A C14 H14B 108.1
C16 C15 C14 110.7(5)
C16 C15 H15A 109.5
C14 C15 H15A 109.5
C16 C15 H15B 109.5
C14 C15 H15B 109.5
H15A C15 H15B 108.1
C15 C16 C17 110.8(5)
C15 C16 H16A 109.5
C17 C16 H16A 109.5
C15 C16 H16B 109.5
C17 C16 H16B 109.5
H16A C16 H16B 108.1
C16 C17 C18 112.2(5)
C16 C17 H17A 109.2
C18 C17 H17A 109.2
C16 C17 H17B 109.2
C18 C17 H17B 109.2
H17A C17 H17B 107.9
C17 C18 C13 111.0(5)
C17 C18 H18A 109.4
C13 C18 H18A 109.4
C17 C18 H18B 109.4
C13 C18 H18B 109.4
H18A C18 H18B 108.0
C20 C19 C24 110.8(5)
C20 C19 P2 112.4(4)
C24 C19 P2 110.0(4)
C20 C19 H19 107.8
C24 C19 H19 107.8
P2 C19 H19 107.8
C19 C20 C21 111.5(5)
C19 C20 H20A 109.3
C21 C20 H20A 109.3
C19 C20 H20B 109.3
C21 C20 H20B 109.3
H20A C20 H20B 108.0
C22 C21 C20 112.0(5)
C22 C21 H21A 109.2
C20 C21 H21A 109.2
C22 C21 H21B 109.2
C20 C21 H21B 109.2
H21A C21 H21B 107.9
C21 C22 C23 110.3(5)
C21 C22 H22A 109.6
C23 C22 H22A 109.6
C21 C22 H22B 109.6
C23 C22 H22B 109.6
H22A C22 H22B 108.1
C24 C23 C22 111.0(5)
C24 C23 H23A 109.4
C22 C23 H23A 109.4
C24 C23 H23B 109.4
C22 C23 H23B 109.4
H23A C23 H23B 108.0
C23 C24 C19 111.7(5)
C23 C24 H24A 109.3
C19 C24 H24A 109.3
C23 C24 H24B 109.3
C19 C24 H24B 109.3
H24A C24 H24B 107.9
C26 C25 C30 109.7(4)
C26 C25 P2 115.9(4)
C30 C25 P2 113.0(4)
C26 C25 H25 105.8
C30 C25 H25 105.8
P2 C25 H25 105.8
C27 C26 C25 110.8(5)
C27 C26 H26A 109.5
C25 C26 H26A 109.5
C27 C26 H26B 109.5
C25 C26 H26B 109.5
H26A C26 H26B 108.1
C26 C27 C28 112.4(5)
C26 C27 H27A 109.1
C28 C27 H27A 109.1
C26 C27 H27B 109.1
C28 C27 H27B 109.1
H27A C27 H27B 107.9
C29 C28 C27 110.0(5)
C29 C28 H28A 109.7
C27 C28 H28A 109.7
C29 C28 H28B 109.7
C27 C28 H28B 109.7
H28A C28 H28B 108.2
C30 C29 C28 112.9(5)
C30 C29 H29A 109.0
C28 C29 H29A 109.0
C30 C29 H29B 109.0
C28 C29 H29B 109.0
H29A C29 H29B 107.8
C29 C30 C25 111.9(5)
C29 C30 H30A 109.2
C25 C30 H30A 109.2
C29 C30 H30B 109.2
C25 C30 H30B 109.2
H30A C30 H30B 107.9
C36 C31 C32 109.8(4)
C36 C31 P2 112.7(4)
C32 C31 P2 117.1(4)
C36 C31 H31 105.4
C32 C31 H31 105.4
P2 C31 H31 105.4
C33 C32 C31 110.1(4)
C33 C32 H32A 109.6
C31 C32 H32A 109.6
C33 C32 H32B 109.6
C31 C32 H32B 109.6
H32A C32 H32B 108.1
C34 C33 C32 111.5(5)
C34 C33 H33A 109.3
C32 C33 H33A 109.3
C34 C33 H33B 109.3
C32 C33 H33B 109.3
H33A C33 H33B 108.0
C33 C34 C35 111.6(5)
C33 C34 H34A 109.3
C35 C34 H34A 109.3
C33 C34 H34B 109.3
C35 C34 H34B 109.3
H34A C34 H34B 108.0
C34 C35 C36 111.4(4)
C34 C35 H35A 109.3
C36 C35 H35A 109.3
C34 C35 H35B 109.3
C36 C35 H35B 109.3
H35A C35 H35B 108.0
C35 C36 C31 111.3(5)
C35 C36 H36A 109.4
C31 C36 H36A 109.4
C35 C36 H36B 109.4
C31 C36 H36B 109.4
H36A C36 H36B 108.0
C42 C37 C38 110.3(4)
C42 C37 P3 111.3(4)
C38 C37 P3 110.3(4)
C42 C37 H37 108.3
C38 C37 H37 108.3
P3 C37 H37 108.3
C39 C38 C37 111.1(5)
C39 C38 H38A 109.4
C37 C38 H38A 109.4
C39 C38 H38B 109.4
C37 C38 H38B 109.4
H38A C38 H38B 108.0
C40 C39 C38 111.6(5)
C40 C39 H39A 109.3
C38 C39 H39A 109.3
C40 C39 H39B 109.3
C38 C39 H39B 109.3
H39A C39 H39B 108.0
C39 C40 C41 110.6(5)
C39 C40 H40A 109.5
C41 C40 H40A 109.5
C39 C40 H40B 109.5
C41 C40 H40B 109.5
H40A C40 H40B 108.1
C40 C41 C42 110.7(5)
C40 C41 H41A 109.5
C42 C41 H41A 109.5
C40 C41 H41B 109.5
C42 C41 H41B 109.5
H41A C41 H41B 108.1
C37 C42 C41 111.7(5)
C37 C42 H42A 109.3
C41 C42 H42A 109.3
C37 C42 H42B 109.3
C41 C42 H42B 109.3
H42A C42 H42B 108.0
C44 C43 C48 109.1(5)
C44 C43 P3 113.9(4)
C48 C43 P3 116.2(4)
C44 C43 H43 105.5
C48 C43 H43 105.5
P3 C43 H43 105.5
C43 C44 C45 110.7(5)
C43 C44 H44A 109.5
C45 C44 H44A 109.5
C43 C44 H44B 109.5
C45 C44 H44B 109.5
H44A C44 H44B 108.1
C46 C45 C44 111.9(5)
C46 C45 H45A 109.2
C44 C45 H45A 109.2
C46 C45 H45B 109.2
C44 C45 H45B 109.2
H45A C45 H45B 107.9
C47 C46 C45 112.2(6)
C47 C46 H46A 109.2
C45 C46 H46A 109.2
C47 C46 H46B 109.2
C45 C46 H46B 109.2
H46A C46 H46B 107.9
C46 C47 C48 111.2(5)
C46 C47 H47A 109.4
C48 C47 H47A 109.4
C46 C47 H47B 109.4
C48 C47 H47B 109.4
H47A C47 H47B 108.0
C47 C48 C43 111.3(5)
C47 C48 H48A 109.4
C43 C48 H48A 109.4
C47 C48 H48B 109.4
C43 C48 H48B 109.4
H48A C48 H48B 108.0
C54 C49 C50 108.9(4)
C54 C49 P3 112.8(4)
C50 C49 P3 117.6(4)
C54 C49 H49 105.5
C50 C49 H49 105.5
P3 C49 H49 105.5
C49 C50 C51 110.3(5)
C49 C50 H50A 109.6
C51 C50 H50A 109.6
C49 C50 H50B 109.6
C51 C50 H50B 109.6
H50A C50 H50B 108.1
C52 C51 C50 111.4(5)
C52 C51 H51A 109.4
C50 C51 H51A 109.4
C52 C51 H51B 109.4
C50 C51 H51B 109.4
H51A C51 H51B 108.0
C53 C52 C51 111.7(5)
C53 C52 H52A 109.3
C51 C52 H52A 109.3
C53 C52 H52B 109.3
C51 C52 H52B 109.3
H52A C52 H52B 107.9
C52 C53 C54 111.6(5)
C52 C53 H53A 109.3
C54 C53 H53A 109.3
C52 C53 H53B 109.3
C54 C53 H53B 109.3
H53A C53 H53B 108.0
C53 C54 C49 111.2(5)
C53 C54 H54A 109.4
C49 C54 H54A 109.4
C53 C54 H54B 109.4
C49 C54 H54B 109.4
H54A C54 H54B 108.0
C55 O1 C58 107.8(5)
O1 C55 C56 104.1(6)
O1 C55 H55A 110.9
C56 C55 H55A 110.9
O1 C55 H55B 110.9
C56 C55 H55B 110.9
H55A C55 H55B 108.9
C57 C56 C55 101.6(6)
C57 C56 H56A 111.5
C55 C56 H56A 111.5
C57 C56 H56B 111.5
C55 C56 H56B 111.5
H56A C56 H56B 109.3
C58 C57 C56 101.3(6)
C58 C57 H57A 111.5
C56 C57 H57A 111.5
C58 C57 H57B 111.5
C56 C57 H57B 111.5
H57A C57 H57B 109.3
O1 C58 C57 109.1(6)
O1 C58 H58A 109.9
C57 C58 H58A 109.9
O1 C58 H58B 109.9
C57 C58 H58B 109.9
H58A C58 H58B 108.3
C59 O2 C62 105.6(7)
O2 C59 C60 107.1(8)
O2 C59 H59A 110.3
C60 C59 H59A 110.3
O2 C59 H59B 110.3
C60 C59 H59B 110.3
H59A C59 H59B 108.6
C59 C60 C61 104.7(8)
C59 C60 H60A 110.8
C61 C60 H60A 110.8
C59 C60 H60B 110.8
C61 C60 H60B 110.8
H60A C60 H60B 108.9
C62 C61 C60 104.1(7)
C62 C61 H61A 110.9
C60 C61 H61A 110.9
C62 C61 H61B 110.9
C60 C61 H61B 110.9
H61A C61 H61B 108.9
O2 C62 C61 106.7(6)
O2 C62 H62A 110.4
C61 C62 H62A 110.4
O2 C62 H62B 110.4
C61 C62 H62B 110.4
H62A C62 H62B 108.6
C63 O3 C66 107.7(8)
O3 C63 C64 110.5(8)
O3 C63 H63A 109.5
C64 C63 H63A 109.5
O3 C63 H63B 109.5
C64 C63 H63B 109.5
H63A C63 H63B 108.1
C63 C64 C65 98.5(9)
C63 C64 H64A 112.1
C65 C64 H64A 112.1
C63 C64 H64B 112.1
C65 C64 H64B 112.1
H64A C64 H64B 109.7
C66 C65 C64 103.8(10)
C66 C65 H65A 111.0
C64 C65 H65A 111.0
C66 C65 H65B 111.0
C64 C65 H65B 111.0
H65A C65 H65B 109.0
O3 C66 C65 106.5(9)
O3 C66 H66A 110.4
C65 C66 H66A 110.4
O3 C66 H66B 110.4
C65 C66 H66B 110.4
H66A C66 H66B 108.6
C67 O4 C70 103.9(7)
O4 C67 C68 107.6(8)
O4 C67 H67A 110.2
C68 C67 H67A 110.2
O4 C67 H67B 110.2
C68 C67 H67B 110.2
H67A C67 H67B 108.5
C67 C68 C69 108.3(8)
C67 C68 H68A 110.0
C69 C68 H68A 110.0
C67 C68 H68B 110.0
C69 C68 H68B 110.0
H68A C68 H68B 108.4
C70 C69 C68 107.7(9)
C70 C69 H69A 110.2
C68 C69 H69A 110.2
C70 C69 H69B 110.2
C68 C69 H69B 110.2
H69A C69 H69B 108.5
C69 C70 O4 105.8(7)
C69 C70 H70A 110.6
O4 C70 H70A 110.6
C69 C70 H70B 110.6
O4 C70 H70B 110.6
H70A C70 H70B 108.7
C71 O5 C74 104.4(11)
O5 C71 C72 110.5(12)
O5 C71 H71A 109.6
C72 C71 H71A 109.6
O5 C71 H71B 109.6
C72 C71 H71B 109.6
H71A C71 H71B 108.1
C71 C72 C73 109.1(12)
C71 C72 H72A 109.9
C73 C72 H72A 109.9
C71 C72 H72B 109.9
C73 C72 H72B 109.9
H72A C72 H72B 108.3
C72 C73 C74 102.2(11)
C72 C73 H73A 111.3
C74 C73 H73A 111.3
C72 C73 H73B 111.3
C74 C73 H73B 111.3
H73A C73 H73B 109.2
O5 C74 C73 112.7(10)
O5 C74 H74A 109.0
C73 C74 H74A 109.0
O5 C74 H74B 109.0
C73 C74 H74B 109.0
H74A C74 H74B 107.8
C78 O6 C75 98.5(12)
O6 C75 C76 97.0(9)
O6 C75 H75A 112.4
C76 C75 H75A 112.4
O6 C75 H75B 112.4
C76 C75 H75B 112.4
H75A C75 H75B 109.9
C77 C76 C75 97.1(10)
C77 C76 H76A 112.3
C75 C76 H76A 112.3
C77 C76 H76B 112.3
C75 C76 H76B 112.3
H76A C76 H76B 109.9
C76 C77 C78 98.7(11)
C76 C77 H77A 112.0
C78 C77 H77A 112.0
C76 C77 H77B 112.0
C78 C77 H77B 112.0
H77A C77 H77B 109.7
O6 C78 C77 108.6(13)
O6 C78 H78A 110.0
C77 C78 H78A 110.0
O6 C78 H78B 110.0
C77 C78 H78B 110.0
H78A C78 H78B 108.4

loop_
_geom_bond_atom_site_label_1
_geom_bond_atom_site_label_2
_geom_bond_distance
Ru1 Cl6 2.3649(15)
Ru1 Cl5 2.3712(14)
Ru1 Cl1 2.3908(14)
Ru1 P1 2.4075(15)
Ru1 Cl2 2.4150(14)
Ru1 Ru2 2.5885(6)
Ru1 Ru3 2.5944(6)
Ru2 Cl2 2.3630(13)
Ru2 Cl1 2.3668(15)
Ru2 P2 2.4014(15)
Ru2 Cl3 2.4087(14)
Ru2 Cl4 2.4165(15)
Ru2 Ru3 2.5947(6)
Ru3 Cl4 2.3671(15)
Ru3 Cl3 2.3697(13)
Ru3 P3 2.4007(15)
Ru3 Cl5 2.4070(15)
Ru3 Cl6 2.4141(13)
P1 C1 1.851(5)
P1 C13 1.858(5)
P1 C7 1.870(5)
P2 C31 1.852(5)
P2 C19 1.857(6)
P2 C25 1.870(6)
P3 C37 1.848(5)
P3 C43 1.858(6)
P3 C49 1.865(5)
C1 C2 1.529(7)
C1 C6 1.532(7)
C1 H1 1.0000
C2 C3 1.530(7)
C2 H2A 0.9900
C2 H2B 0.9900
C3 C4 1.527(8)
C3 H3A 0.9900
C3 H3B 0.9900
C4 C5 1.521(8)
C4 H4A 0.9900
C4 H4B 0.9900
C5 C6 1.524(7)
C5 H5A 0.9900
C5 H5B 0.9900
C6 H6A 0.9900
C6 H6B 0.9900
C7 C8 1.518(7)
C7 C12 1.547(7)
C7 H7 1.0000
C8 C9 1.539(7)
C8 H8A 0.9900
C8 H8B 0.9900
C9 C10 1.518(7)
C9 H9A 0.9900
C9 H9B 0.9900
C10 C11 1.518(8)
C10 H10A 0.9900
C10 H10B 0.9900
C11 C12 1.534(7)
C11 H11A 0.9900
C11 H11B 0.9900
C12 H12A 0.9900
C12 H12B 0.9900
C13 C14 1.535(7)
C13 C18 1.538(7)
C13 H13 1.0000
C14 C15 1.534(7)
C14 H14A 0.9900
C14 H14B 0.9900
C15 C16 1.522(7)
C15 H15A 0.9900
C15 H15B 0.9900
C16 C17 1.528(8)
C16 H16A 0.9900
C16 H16B 0.9900
C17 C18 1.530(7)
C17 H17A 0.9900
C17 H17B 0.9900
C18 H18A 0.9900
C18 H18B 0.9900
C19 C20 1.521(7)
C19 C24 1.547(7)
C19 H19 1.0000
C20 C21 1.522(8)
C20 H20A 0.9900
C20 H20B 0.9900
C21 C22 1.506(8)
C21 H21A 0.9900
C21 H21B 0.9900
C22 C23 1.541(8)
C22 H22A 0.9900
C22 H22B 0.9900
C23 C24 1.531(7)
C23 H23A 0.9900
C23 H23B 0.9900
C24 H24A 0.9900
C24 H24B 0.9900
C25 C26 1.547(7)
C25 C30 1.549(7)
C25 H25 1.0000
C26 C27 1.520(8)
C26 H26A 0.9900
C26 H26B 0.9900
C27 C28 1.525(8)
C27 H27A 0.9900
C27 H27B 0.9900
C28 C29 1.524(7)
C28 H28A 0.9900
C28 H28B 0.9900
C29 C30 1.513(7)
C29 H29A 0.9900
C29 H29B 0.9900
C30 H30A 0.9900
C30 H30B 0.9900
C31 C36 1.532(7)
C31 C32 1.539(7)
C31 H31 1.0000
C32 C33 1.530(7)
C32 H32A 0.9900
C32 H32B 0.9900
C33 C34 1.516(8)
C33 H33A 0.9900
C33 H33B 0.9900
C34 C35 1.519(7)
C34 H34A 0.9900
C34 H34B 0.9900
C35 C36 1.525(7)
C35 H35A 0.9900
C35 H35B 0.9900
C36 H36A 0.9900
C36 H36B 0.9900
C37 C42 1.532(7)
C37 C38 1.544(7)
C37 H37 1.0000
C38 C39 1.534(7)
C38 H38A 0.9900
C38 H38B 0.9900
C39 C40 1.512(8)
C39 H39A 0.9900
C39 H39B 0.9900
C40 C41 1.523(8)
C40 H40A 0.9900
C40 H40B 0.9900
C41 C42 1.539(7)
C41 H41A 0.9900
C41 H41B 0.9900
C42 H42A 0.9900
C42 H42B 0.9900
C43 C44 1.531(7)
C43 C48 1.548(7)
C43 H43 1.0000
C44 C45 1.537(8)
C44 H44A 0.9900
C44 H44B 0.9900
C45 C46 1.510(8)
C45 H45A 0.9900
C45 H45B 0.9900
C46 C47 1.507(8)
C46 H46A 0.9900
C46 H46B 0.9900
C47 C48 1.519(8)
C47 H47A 0.9900
C47 H47B 0.9900
C48 H48A 0.9900
C48 H48B 0.9900
C49 C54 1.535(7)
C49 C50 1.536(7)
C49 H49 1.0000
C50 C51 1.538(8)
C50 H50A 0.9900
C50 H50B 0.9900
C51 C52 1.520(7)
C51 H51A 0.9900
C51 H51B 0.9900
C52 C53 1.503(7)
C52 H52A 0.9900
C52 H52B 0.9900
C53 C54 1.520(7)
C53 H53A 0.9900
C53 H53B 0.9900
C54 H54A 0.9900
C54 H54B 0.9900
O1 C55 1.424(7)
O1 C58 1.433(8)
C55 C56 1.526(10)
C55 H55A 0.9900
C55 H55B 0.9900
C56 C57 1.514(10)
C56 H56A 0.9900
C56 H56B 0.9900
C57 C58 1.480(8)
C57 H57A 0.9900
C57 H57B 0.9900
C58 H58A 0.9900
C58 H58B 0.9900
O2 C59 1.397(9)
O2 C62 1.428(8)
C59 C60 1.456(10)
C59 H59A 0.9900
C59 H59B 0.9900
C60 C61 1.506(11)
C60 H60A 0.9900
C60 H60B 0.9900
C61 C62 1.493(10)
C61 H61A 0.9900
C61 H61B 0.9900
C62 H62A 0.9900
C62 H62B 0.9900
O3 C63 1.386(9)
O3 C66 1.421(11)
C63 C64 1.484(11)
C63 H63A 0.9900
C63 H63B 0.9900
C64 C65 1.531(13)
C64 H64A 0.9900
C64 H64B 0.9900
C65 C66 1.452(13)
C65 H65A 0.9900
C65 H65B 0.9900
C66 H66A 0.9900
C66 H66B 0.9900
O4 C67 1.410(9)
O4 C70 1.529(11)
C67 C68 1.422(11)
C67 H67A 0.9900
C67 H67B 0.9900
C68 C69 1.431(12)
C68 H68A 0.9900
C68 H68B 0.9900
C69 C70 1.419(12)
C69 H69A 0.9900
C69 H69B 0.9900
C70 H70A 0.9900
C70 H70B 0.9900
O5 C71 1.447(9)
O5 C74 1.448(8)
C71 C72 1.464(9)
C71 H71A 0.9900
C71 H71B 0.9900
C72 C73 1.471(9)
C72 H72A 0.9900
C72 H72B 0.9900
C73 C74 1.512(8)
C73 H73A 0.9900
C73 H73B 0.9900
C74 H74A 0.9900
C74 H74B 0.9900
O6 C78 1.409(9)
O6 C75 1.426(8)
C75 C76 1.537(8)
C75 H75A 0.9900
C75 H75B 0.9900
C76 C77 1.433(9)
C76 H76A 0.9900
C76 H76B 0.9900
C77 C78 1.538(9)
C77 H77A 0.9900
C77 H77B 0.9900
C78 H78A 0.9900
C78 H78B 0.9900

loop_
_geom_torsion_atom_site_label_1
_geom_torsion_atom_site_label_2
_geom_torsion_atom_site_label_3
_geom_torsion_atom_site_label_4
_geom_torsion
Cl6 Ru1 Ru2 Cl2 -85.96(5)
Cl5 Ru1 Ru2 Cl2 -171.84(6)
Cl1 Ru1 Ru2 Cl2 103.96(6)
P1 Ru1 Ru2 Cl2 51.03(7)
Ru3 Ru1 Ru2 Cl2 -128.56(4)
Cl6 Ru1 Ru2 Cl1 170.08(5)
Cl5 Ru1 Ru2 Cl1 84.21(5)
P1 Ru1 Ru2 Cl1 -52.92(7)
Cl2 Ru1 Ru2 Cl1 -103.96(6)
Ru3 Ru1 Ru2 Cl1 127.49(4)
Cl6 Ru1 Ru2 P2 -138.80(13)
Cl5 Ru1 Ru2 P2 135.32(13)
Cl1 Ru1 Ru2 P2 51.12(14)
P1 Ru1 Ru2 P2 -1.81(15)
Cl2 Ru1 Ru2 P2 -52.84(14)
Ru3 Ru1 Ru2 P2 178.61(13)
Cl6 Ru1 Ru2 Cl3 84.51(5)
Cl5 Ru1 Ru2 Cl3 -1.37(5)
Cl1 Ru1 Ru2 Cl3 -85.57(5)
P1 Ru1 Ru2 Cl3 -138.50(7)
Cl2 Ru1 Ru2 Cl3 170.47(6)
Ru3 Ru1 Ru2 Cl3 41.91(4)
Cl6 Ru1 Ru2 Cl4 1.23(5)
Cl5 Ru1 Ru2 Cl4 -84.64(5)
Cl1 Ru1 Ru2 Cl4 -168.85(5)
P1 Ru1 Ru2 Cl4 138.23(7)
Cl2 Ru1 Ru2 Cl4 87.19(5)
Ru3 Ru1 Ru2 Cl4 -41.36(4)
Cl6 Ru1 Ru2 Ru3 42.59(4)
Cl5 Ru1 Ru2 Ru3 -43.28(4)
Cl1 Ru1 Ru2 Ru3 -127.49(4)
P1 Ru1 Ru2 Ru3 179.59(6)
Cl2 Ru1 Ru2 Ru3 128.56(4)
Cl6 Ru1 Ru3 Cl4 -85.88(5)
Cl5 Ru1 Ru3 Cl4 169.72(5)
Cl1 Ru1 Ru3 Cl4 84.82(5)
P1 Ru1 Ru3 Cl4 -136.41(15)
Cl2 Ru1 Ru3 Cl4 1.33(5)
Ru2 Ru1 Ru3 Cl4 42.62(4)
Cl6 Ru1 Ru3 Cl3 -171.40(6)
Cl5 Ru1 Ru3 Cl3 84.19(5)
Cl1 Ru1 Ru3 Cl3 -0.71(5)
P1 Ru1 Ru3 Cl3 138.06(15)
Cl2 Ru1 Ru3 Cl3 -84.20(5)
Ru2 Ru1 Ru3 Cl3 -42.91(4)
Cl6 Ru1 Ru3 P3 50.41(7)
Cl5 Ru1 Ru3 P3 -54.00(7)
Cl1 Ru1 Ru3 P3 -138.89(7)
P1 Ru1 Ru3 P3 -0.12(17)
Cl2 Ru1 Ru3 P3 137.62(7)
Ru2 Ru1 Ru3 P3 178.91(6)
Cl6 Ru1 Ru3 Cl5 104.41(6)
Cl1 Ru1 Ru3 Cl5 -84.90(5)
P1 Ru1 Ru3 Cl5 53.87(15)
Cl2 Ru1 Ru3 Cl5 -168.39(5)
Ru2 Ru1 Ru3 Cl5 -127.09(4)
Cl5 Ru1 Ru3 Cl6 -104.41(6)
Cl1 Ru1 Ru3 Cl6 170.70(5)
P1 Ru1 Ru3 Cl6 -50.53(15)
Cl2 Ru1 Ru3 Cl6 87.20(5)
Ru2 Ru1 Ru3 Cl6 128.50(4)
Cl6 Ru1 Ru3 Ru2 -128.50(4)
Cl5 Ru1 Ru3 Ru2 127.09(4)
Cl1 Ru1 Ru3 Ru2 42.20(4)
P1 Ru1 Ru3 Ru2 -179.03(15)
Cl2 Ru1 Ru3 Ru2 -41.29(4)
Cl2 Ru2 Ru3 Cl4 -85.80(5)
Cl1 Ru2 Ru3 Cl4 -171.27(5)
P2 Ru2 Ru3 Cl4 52.24(7)
Cl3 Ru2 Ru3 Cl4 103.84(6)
Ru1 Ru2 Ru3 Cl4 -128.45(4)
Cl2 Ru2 Ru3 Cl3 170.37(6)
Cl1 Ru2 Ru3 Cl3 84.89(5)
P2 Ru2 Ru3 Cl3 -51.59(8)
Cl4 Ru2 Ru3 Cl3 -103.84(6)
Ru1 Ru2 Ru3 Cl3 127.72(5)
Cl2 Ru2 Ru3 P3 -134.75(15)
Cl1 Ru2 Ru3 P3 139.77(15)
P2 Ru2 Ru3 P3 3.29(17)
Cl3 Ru2 Ru3 P3 54.88(15)
Cl4 Ru2 Ru3 P3 -48.96(15)
Ru1 Ru2 Ru3 P3 -177.40(15)
Cl2 Ru2 Ru3 Cl5 84.96(5)
Cl1 Ru2 Ru3 Cl5 -0.52(5)
P2 Ru2 Ru3 Cl5 -137.00(7)
Cl3 Ru2 Ru3 Cl5 -85.41(5)
Cl4 Ru2 Ru3 Cl5 170.76(5)
Ru1 Ru2 Ru3 Cl5 42.31(3)
Cl2 Ru2 Ru3 Cl6 1.36(5)
Cl1 Ru2 Ru3 Cl6 -84.11(5)
P2 Ru2 Ru3 Cl6 139.40(7)
Cl3 Ru2 Ru3 Cl6 -169.01(6)
Cl4 Ru2 Ru3 Cl6 87.16(5)
Ru1 Ru2 Ru3 Cl6 -41.29(4)
Cl2 Ru2 Ru3 Ru1 42.65(4)
Cl1 Ru2 Ru3 Ru1 -42.83(4)
P2 Ru2 Ru3 Ru1 -179.31(7)
Cl3 Ru2 Ru3 Ru1 -127.72(5)
Cl4 Ru2 Ru3 Ru1 128.45(4)
Cl2 Ru2 Cl1 Ru1 -56.06(4)
P2 Ru2 Cl1 Ru1 -164.40(4)
Cl3 Ru2 Cl1 Ru1 100.40(4)
Cl4 Ru2 Cl1 Ru1 26.90(12)
Ru3 Ru2 Cl1 Ru1 44.32(3)
Cl6 Ru1 Cl1 Ru2 -24.53(13)
Cl5 Ru1 Cl1 Ru2 -101.65(4)
P1 Ru1 Cl1 Ru2 146.82(4)
Cl2 Ru1 Cl1 Ru2 54.55(4)
Ru3 Ru1 Cl1 Ru2 -44.22(3)
Cl1 Ru2 Cl2 Ru1 55.43(4)
P2 Ru2 Cl2 Ru1 164.05(5)
Cl3 Ru2 Cl2 Ru1 -23.68(14)
Cl4 Ru2 Cl2 Ru1 -99.83(4)
Ru3 Ru2 Cl2 Ru1 -43.72(3)
Cl6 Ru1 Cl2 Ru2 101.52(4)
Cl5 Ru1 Cl2 Ru2 19.49(13)
Cl1 Ru1 Cl2 Ru2 -54.89(4)
P1 Ru1 Cl2 Ru2 -147.79(5)
Ru3 Ru1 Cl2 Ru2 43.47(3)
Cl4 Ru3 Cl3 Ru2 -56.01(4)
P3 Ru3 Cl3 Ru2 -165.36(5)
Cl5 Ru3 Cl3 Ru2 100.08(4)
Cl6 Ru3 Cl3 Ru2 26.75(14)
Ru1 Ru3 Cl3 Ru2 44.06(3)
Cl2 Ru2 Cl3 Ru3 -23.80(14)
Cl1 Ru2 Cl3 Ru3 -101.28(4)
P2 Ru2 Cl3 Ru3 148.90(5)
Cl4 Ru2 Cl3 Ru3 54.64(4)
Ru1 Ru2 Cl3 Ru3 -44.04(3)
Cl3 Ru3 Cl4 Ru2 55.79(4)
P3 Ru3 Cl4 Ru2 166.65(4)
Cl5 Ru3 Cl4 Ru2 -22.54(12)
Cl6 Ru3 Cl4 Ru2 -99.71(4)
Ru1 Ru3 Cl4 Ru2 -43.62(3)
Cl2 Ru2 Cl4 Ru3 101.71(4)
Cl1 Ru2 Cl4 Ru3 20.76(12)
P2 Ru2 Cl4 Ru3 -148.57(4)
Cl3 Ru2 Cl4 Ru3 -54.78(4)
Ru1 Ru2 Cl4 Ru3 43.54(3)
Cl6 Ru1 Cl5 Ru3 -55.71(4)
Cl1 Ru1 Cl5 Ru3 100.78(4)
P1 Ru1 Cl5 Ru3 -165.42(4)
Cl2 Ru1 Cl5 Ru3 28.25(13)
Ru2 Ru1 Cl5 Ru3 44.62(3)
Cl4 Ru3 Cl5 Ru1 -25.06(12)
Cl3 Ru3 Cl5 Ru1 -101.85(4)
P3 Ru3 Cl5 Ru1 146.30(4)
Cl6 Ru3 Cl5 Ru1 54.33(4)
Ru2 Ru3 Cl5 Ru1 -44.30(3)
Cl5 Ru1 Cl6 Ru3 55.47(4)
Cl1 Ru1 Cl6 Ru3 -23.06(13)
P1 Ru1 Cl6 Ru3 166.17(4)
Cl2 Ru1 Cl6 Ru3 -99.87(4)
Ru2 Ru1 Cl6 Ru3 -43.74(3)
Cl4 Ru3 Cl6 Ru1 101.42(4)
Cl3 Ru3 Cl6 Ru1 20.61(14)
P3 Ru3 Cl6 Ru1 -148.14(5)
Cl5 Ru3 Cl6 Ru1 -54.56(4)
Ru2 Ru3 Cl6 Ru1 43.35(3)
Cl6 Ru1 P1 C1 -77.46(19)
Cl5 Ru1 P1 C1 14.14(19)
Cl1 Ru1 P1 C1 106.29(19)
Cl2 Ru1 P1 C1 -171.55(19)
Ru2 Ru1 P1 C1 148.13(18)
Ru3 Ru1 P1 C1 -33.1(3)
Cl6 Ru1 P1 C13 166.25(19)
Cl5 Ru1 P1 C13 -102.15(19)
Cl1 Ru1 P1 C13 -10.00(19)
Cl2 Ru1 P1 C13 72.16(19)
Ru2 Ru1 P1 C13 31.8(2)
Ru3 Ru1 P1 C13 -149.4(2)
Cl6 Ru1 P1 C7 42.79(19)
Cl5 Ru1 P1 C7 134.40(19)
Cl1 Ru1 P1 C7 -133.46(19)
Cl2 Ru1 P1 C7 -51.29(19)
Ru2 Ru1 P1 C7 -91.61(19)
Ru3 Ru1 P1 C7 87.2(2)
Cl2 Ru2 P2 C31 168.1(2)
Cl1 Ru2 P2 C31 -101.8(2)
Cl3 Ru2 P2 C31 -8.7(2)
Cl4 Ru2 P2 C31 73.4(2)
Ru1 Ru2 P2 C31 -146.0(2)
Ru3 Ru2 P2 C31 32.1(2)
Cl2 Ru2 P2 C19 -75.1(2)
Cl1 Ru2 P2 C19 15.0(2)
Cl3 Ru2 P2 C19 108.07(19)
Cl4 Ru2 P2 C19 -169.77(19)
Ru1 Ru2 P2 C19 -29.2(3)
Ru3 Ru2 P2 C19 148.96(19)
Cl2 Ru2 P2 C25 44.8(2)
Cl1 Ru2 P2 C25 134.8(2)
Cl3 Ru2 P2 C25 -132.1(2)
Cl4 Ru2 P2 C25 -49.9(2)
Ru1 Ru2 P2 C25 90.6(2)
Ru3 Ru2 P2 C25 -91.2(2)
Cl4 Ru3 P3 C37 -75.1(2)
Cl3 Ru3 P3 C37 16.1(2)
Cl5 Ru3 P3 C37 108.7(2)
Cl6 Ru3 P3 C37 -168.9(2)
Ru1 Ru3 P3 C37 151.21(19)
Ru2 Ru3 P3 C37 -32.1(3)
Cl4 Ru3 P3 C43 46.6(2)
Cl3 Ru3 P3 C43 137.8(2)
Cl5 Ru3 P3 C43 -129.6(2)
Cl6 Ru3 P3 C43 -47.2(2)
Ru1 Ru3 P3 C43 -87.1(2)
Ru2 Ru3 P3 C43 89.6(2)
Cl4 Ru3 P3 C49 167.97(19)
Cl3 Ru3 P3 C49 -100.81(19)
Cl5 Ru3 P3 C49 -8.23(19)
Cl6 Ru3 P3 C49 74.16(19)
Ru1 Ru3 P3 C49 34.3(2)
Ru2 Ru3 P3 C49 -149.0(2)
C13 P1 C1 C2 -178.6(3)
C7 P1 C1 C2 -67.2(4)
Ru1 P1 C1 C2 58.2(4)
C13 P1 C1 C6 56.9(4)
C7 P1 C1 C6 168.2(4)
Ru1 P1 C1 C6 -66.3(4)
C6 C1 C2 C3 -53.3(6)
P1 C1 C2 C3 -177.2(4)
C1 C2 C3 C4 56.0(6)
C2 C3 C4 C5 -58.1(6)
C3 C4 C5 C6 57.6(6)
C4 C5 C6 C1 -54.3(6)
C2 C1 C6 C5 52.1(6)
P1 C1 C6 C5 175.9(4)
C1 P1 C7 C8 98.7(4)
C13 P1 C7 C8 -151.0(4)
Ru1 P1 C7 C8 -22.7(4)
C1 P1 C7 C12 -30.0(5)
C13 P1 C7 C12 80.3(4)
Ru1 P1 C7 C12 -151.4(4)
C12 C7 C8 C9 -56.3(6)
P1 C7 C8 C9 172.1(4)
C7 C8 C9 C10 55.5(6)
C8 C9 C10 C11 -54.3(7)
C9 C10 C11 C12 54.9(7)
C10 C11 C12 C7 -55.9(7)
C8 C7 C12 C11 56.5(6)
P1 C7 C12 C11 -173.2(4)
C1 P1 C13 C14 44.2(4)
C7 P1 C13 C14 -68.2(4)
Ru1 P1 C13 C14 163.2(3)
C1 P1 C13 C18 172.0(4)
C7 P1 C13 C18 59.7(4)
Ru1 P1 C13 C18 -68.9(4)
C18 C13 C14 C15 57.3(6)
P1 C13 C14 C15 -173.9(4)
C13 C14 C15 C16 -58.1(6)
C14 C15 C16 C17 56.3(6)
C15 C16 C17 C18 -55.0(6)
C16 C17 C18 C13 54.6(6)
C14 C13 C18 C17 -55.3(6)
P1 C13 C18 C17 173.9(4)
C31 P2 C19 C20 54.5(4)
C25 P2 C19 C20 165.0(4)
Ru2 P2 C19 C20 -68.2(4)
C31 P2 C19 C24 178.5(4)
C25 P2 C19 C24 -71.0(4)
Ru2 P2 C19 C24 55.8(4)
C24 C19 C20 C21 54.0(6)
P2 C19 C20 C21 177.6(4)
C19 C20 C21 C22 -56.9(7)
C20 C21 C22 C23 57.2(7)
C21 C22 C23 C24 -56.1(7)
C22 C23 C24 C19 54.7(6)
C20 C19 C24 C23 -53.7(6)
P2 C19 C24 C23 -178.6(4)
C31 P2 C25 C26 82.1(4)
C19 P2 C25 C26 -28.3(5)
Ru2 P2 C25 C26 -149.9(3)
C31 P2 C25 C30 -150.1(4)
C19 P2 C25 C30 99.5(4)
Ru2 P2 C25 C30 -22.1(5)
C30 C25 C26 C27 55.4(6)
P2 C25 C26 C27 -175.2(4)
C25 C26 C27 C28 -57.4(7)
C26 C27 C28 C29 55.7(7)
C27 C28 C29 C30 -54.2(7)
C28 C29 C30 C25 54.8(7)
C26 C25 C30 C29 -54.3(7)
P2 C25 C30 C29 174.7(4)
C19 P2 C31 C36 173.8(4)
C25 P2 C31 C36 62.8(4)
Ru2 P2 C31 C36 -67.0(4)
C19 P2 C31 C32 45.1(5)
C25 P2 C31 C32 -65.9(5)
Ru2 P2 C31 C32 164.3(4)
C36 C31 C32 C33 57.5(6)
P2 C31 C32 C33 -172.4(4)
C31 C32 C33 C34 -57.1(6)
C32 C33 C34 C35 55.3(6)
C33 C34 C35 C36 -54.2(7)
C34 C35 C36 C31 55.5(7)
C32 C31 C36 C35 -57.2(6)
P2 C31 C36 C35 170.4(4)
C43 P3 C37 C42 -71.0(4)
C49 P3 C37 C42 178.9(4)
Ru3 P3 C37 C42 56.1(4)
C43 P3 C37 C38 166.2(4)
C49 P3 C37 C38 56.1(4)
Ru3 P3 C37 C38 -66.7(4)
C42 C37 C38 C39 54.2(6)
P3 C37 C38 C39 177.6(4)
C37 C38 C39 C40 -56.1(7)
C38 C39 C40 C41 57.4(7)
C39 C40 C41 C42 -57.1(7)
C38 C37 C42 C41 -54.8(6)
P3 C37 C42 C41 -177.6(4)
C40 C41 C42 C37 56.5(7)
C37 P3 C43 C44 95.6(4)
C49 P3 C43 C44 -154.1(4)
Ru3 P3 C43 C44 -27.7(5)
C37 P3 C43 C48 -32.5(5)
C49 P3 C43 C48 77.8(5)
Ru3 P3 C43 C48 -155.8(4)
C48 C43 C44 C45 -56.6(6)
P3 C43 C44 C45 171.7(4)
C43 C44 C45 C46 55.5(7)
C44 C45 C46 C47 -53.9(8)
C45 C46 C47 C48 54.4(8)
C46 C47 C48 C43 -56.7(7)
C44 C43 C48 C47 57.8(6)
P3 C43 C48 C47 -171.7(4)
C37 P3 C49 C54 172.3(4)
C43 P3 C49 C54 60.2(5)
Ru3 P3 C49 C54 -67.6(4)
C37 P3 C49 C50 44.3(5)
C43 P3 C49 C50 -67.8(5)
Ru3 P3 C49 C50 164.4(4)
C54 C49 C50 C51 57.9(6)
P3 C49 C50 C51 -172.3(4)
C49 C50 C51 C52 -56.6(7)
C50 C51 C52 C53 54.4(7)
C51 C52 C53 C54 -54.4(7)
C52 C53 C54 C49 56.9(6)
C50 C49 C54 C53 -58.3(7)
P3 C49 C54 C53 169.3(4)
C58 O1 C55 C56 24.1(7)
O1 C55 C56 C57 -38.4(7)
C55 C56 C57 C58 37.0(8)
C55 O1 C58 C57 0.0(8)
C56 C57 C58 O1 -24.1(8)
C62 O2 C59 C60 35.7(9)
O2 C59 C60 C61 -26.9(10)
C59 C60 C61 C62 8.0(10)
C59 O2 C62 C61 -30.0(9)
C60 C61 C62 O2 12.9(9)
C66 O3 C63 C64 -9.0(11)
O3 C63 C64 C65 27.3(11)
C63 C64 C65 C66 -34.9(11)
C63 O3 C66 C65 -15.1(13)
C64 C65 C66 O3 32.1(13)
C70 O4 C67 C68 26.2(11)
O4 C67 C68 C69 -21.2(13)
C67 C68 C69 C70 6.3(14)
C68 C69 C70 O4 9.7(13)
C67 O4 C70 C69 -22.1(11)
C74 O5 C71 C72 -4.7(16)
O5 C71 C72 C73 10.2(19)
C71 C72 C73 C74 -10.7(17)
C71 O5 C74 C73 -2.4(15)
C72 C73 C74 O5 8.2(16)
C78 O6 C75 C76 54.0(13)
O6 C75 C76 C77 -62.6(12)
C75 C76 C77 C78 41.6(15)
C75 O6 C78 C77 -28.6(19)
C76 C77 C78 O6 -10(2)
